data_4513877
loop_
_publ_author_name
'Li, Lan'
'Wang, Xusheng'
'Liang, Jun'
'Huang, Yuanbiao'
'Li, Hongfang'
'Lin, Zujin'
'Cao, Rong'

_publ_section_title
;
 Water-Stable Anionic Metal-Organic Framework for Highly Selective
 Separation of Methane from Natural Gas and Pyrolysis Gas.
;
_journal_issue 15
_journal_name_full 'ACS applied materials &amp; interfaces'
_journal_page_first 9777
_journal_page_last 9781
_journal_paper_doi 10.1021/acsami.6b00706
_journal_volume 8
_journal_year 2016
_chemical_formula_sum 'C16 H6 N0 O10 P Zn2'
_chemical_formula_weight 519.92
_chemical_name_systematic
; 
 ? 
;
_space_group_IT_number 60
_symmetry_cell_setting orthorhombic
_symmetry_space_group_name_Hall '-P 2n 2ab'
_symmetry_space_group_name_H-M 'P b c n'
_atom_sites_solution_hydrogens geom
_atom_sites_solution_primary direct
_atom_sites_solution_secondary difmap
_audit_creation_method SHELXL-97
_cell_angle_alpha 90.00
_cell_angle_beta 90.00
_cell_angle_gamma 90.00
_cell_formula_units_Z 4
_cell_length_a 10.7239(3)
_cell_length_b 15.3597(3)
_cell_length_c 17.7316(3)
_cell_measurement_reflns_used 2925
_cell_measurement_temperature 173(2)
_cell_measurement_theta_max 72.9030
_cell_measurement_theta_min 4.9810
_cell_volume 2920.68(11)
_computing_cell_refinement
;
CrysAlisPro, Agilent Technologies,
Version 1.171.37.35 (release 13-08-2014 CrysAlis171 .NET)
(compiled Aug 13 2014,18:06:01)
;
_computing_data_collection
;
CrysAlisPro, Agilent Technologies,
Version 1.171.37.35 (release 13-08-2014 CrysAlis171 .NET)
(compiled Aug 13 2014,18:06:01)
;
_computing_data_reduction
;
CrysAlisPro, Agilent Technologies,
Version 1.171.37.35 (release 13-08-2014 CrysAlis171 .NET)
(compiled Aug 13 2014,18:06:01)
;
_computing_structure_refinement 'SHELXL-97 (Sheldrick, 1997)'
_computing_structure_solution 'SHELXS-97 (Sheldrick, 1990)'
_diffrn_ambient_temperature 173(2)
_diffrn_detector_area_resol_mean 10.5594
_diffrn_measured_fraction_theta_full 0.972
_diffrn_measured_fraction_theta_max 0.973
_diffrn_measurement_device_type 'SuperNova, Dual, Cu at zero, Atlas'
_diffrn_measurement_method '\w scans'
_diffrn_radiation_monochromator graphite
_diffrn_radiation_source 'fine-focus sealed tube'
_diffrn_radiation_type CuK\a
_diffrn_radiation_wavelength 1.54184
_diffrn_reflns_av_R_equivalents 0.0286
_diffrn_reflns_av_sigmaI/netI 0.0327
_diffrn_reflns_limit_h_max 9
_diffrn_reflns_limit_h_min -12
_diffrn_reflns_limit_k_max 15
_diffrn_reflns_limit_k_min -18
_diffrn_reflns_limit_l_max 18
_diffrn_reflns_limit_l_min -21
_diffrn_reflns_number 7507
_diffrn_reflns_theta_full 73.47
_diffrn_reflns_theta_max 73.47
_diffrn_reflns_theta_min 4.99
_exptl_absorpt_coefficient_mu 2.868
_exptl_absorpt_correction_T_max 0.7823
_exptl_absorpt_correction_T_min 0.5977
_exptl_absorpt_correction_type multi-scan
_exptl_absorpt_process_details
;
CrysAlisPro, Agilent Technologies,
Version 1.171.37.35 (release 13-08-2014 CrysAlis171 .NET)
(compiled Aug 13 2014,18:06:01)
Empirical absorption correction using spherical harmonics,
 implemented in SCALE3 ABSPACK scaling algorithm.
;
_exptl_crystal_colour colorless
_exptl_crystal_density_diffrn 1.182
_exptl_crystal_density_method 'not measured'
_exptl_crystal_description rod
_exptl_crystal_F_000 1028
_exptl_crystal_size_max 0.20
_exptl_crystal_size_mid 0.10
_exptl_crystal_size_min 0.09
_platon_squeeze_details
;
;
_refine_diff_density_max 0.606
_refine_diff_density_min -0.380
_refine_diff_density_rms 0.062
_refine_ls_extinction_method none
_refine_ls_goodness_of_fit_ref 1.063
_refine_ls_hydrogen_treatment mixed
_refine_ls_matrix_type full
_refine_ls_number_parameters 132
_refine_ls_number_reflns 2862
_refine_ls_number_restraints 0
_refine_ls_restrained_S_all 1.063
_refine_ls_R_factor_all 0.0398
_refine_ls_R_factor_gt 0.0324
_refine_ls_shift/su_max 0.001
_refine_ls_shift/su_mean 0.000
_refine_ls_structure_factor_coef Fsqd
_refine_ls_weighting_details 'calc w=1/[\s^2^(Fo^2^)+(0.0443P)^2^+0.4514P] where P=(Fo^2^+2Fc^2^)/3'
_refine_ls_weighting_scheme calc
_refine_ls_wR_factor_gt 0.0831
_refine_ls_wR_factor_ref 0.0861
_reflns_number_gt 2368
_reflns_number_total 2862
_reflns_threshold_expression >2sigma(I)
_cod_data_source_file am6b00706_si_002.cif
_cod_data_source_block FJI-C4
_cod_original_sg_symbol_H-M 'P bc n '
_cod_database_code 4513877

loop_
_symmetry_equiv_pos_as_xyz
'x, y, z'
'-x+1/2, -y+1/2, z+1/2'
'x+1/2, -y+1/2, -z'
'-x, y, -z+1/2'
'-x, -y, -z'
'x-1/2, y-1/2, -z-1/2'
'-x-1/2, y-1/2, z'
'x, -y, z-1/2'

loop_
_atom_site_label
_atom_site_type_symbol
_atom_site_fract_x
_atom_site_fract_y
_atom_site_fract_z
_atom_site_U_iso_or_equiv
_atom_site_adp_type
_atom_site_occupancy
_atom_site_symmetry_multiplicity
_atom_site_calc_flag
_atom_site_refinement_flags
Zn1 Zn 0.42798(3) 0.650197(19) 0.842661(14) 0.02254(11) Uani 1 1 d .
P1 P 0.0000 0.98466(5) 0.7500 0.02241(17) Uani 1 2 d S
O3 O -0.09269(16) 1.03624(11) 0.70388(9) 0.0275(3) Uani 1 1 d .
O6 O 0.0158(2) 0.90007(13) 0.45768(9) 0.0468(5) Uani 1 1 d .
O2 O 0.3376(2) 0.73382(12) 0.77744(9) 0.0385(5) Uani 1 1 d .
O1 O 0.40308(19) 0.69904(14) 0.66143(9) 0.0405(5) Uani 1 1 d .
O4 O 0.1803(2) 0.82279(15) 0.43673(9) 0.0456(5) Uani 1 1 d .
C8 C 0.1103(3) 0.86166(16) 0.48113(13) 0.0375(6) Uani 1 1 d .
C2 C 0.2430(2) 0.80216(15) 0.67338(12) 0.0281(5) Uani 1 1 d .
C1 C 0.3356(3) 0.73993(16) 0.70675(12) 0.0313(5) Uani 1 1 d .
C4 C 0.1372(3) 0.86137(15) 0.56458(12) 0.0315(5) Uani 1 1 d .
C3 C 0.2260(3) 0.80540(15) 0.59500(12) 0.0314(5) Uani 1 1 d .
H3 H 0.2749 0.7696 0.5628 0.038 Uiso 1 1 calc R
C6 C 0.0870(2) 0.91396(15) 0.68903(12) 0.0251(4) Uani 1 1 d .
C7 C 0.1728(2) 0.85601(15) 0.71964(11) 0.0268(5) Uani 1 1 d .
H7 H 0.1834 0.8533 0.7728 0.032 Uiso 1 1 calc R
C5 C 0.0686(2) 0.91564(15) 0.61101(12) 0.0283(5) Uani 1 1 d .
H5 H 0.0087 0.9541 0.5898 0.034 Uiso 1 1 calc R

loop_
_atom_site_aniso_label
_atom_site_aniso_U_11
_atom_site_aniso_U_22
_atom_site_aniso_U_33
_atom_site_aniso_U_23
_atom_site_aniso_U_13
_atom_site_aniso_U_12
Zn1 0.03195(18) 0.02281(16) 0.01286(15) 0.00044(10) 0.00006(11) 0.00215(12)
P1 0.0278(4) 0.0203(3) 0.0191(3) 0.000 -0.0010(3) 0.000
O3 0.0288(8) 0.0281(8) 0.0256(7) 0.0046(6) -0.0013(6) 0.0003(7)
O6 0.0715(14) 0.0439(11) 0.0249(8) 0.0025(8) -0.0172(9) 0.0074(11)
O2 0.0589(12) 0.0382(9) 0.0183(7) 0.0034(7) -0.0003(8) 0.0206(9)
O1 0.0489(11) 0.0484(11) 0.0241(8) -0.0060(8) -0.0030(8) 0.0214(9)
O4 0.0585(12) 0.0588(12) 0.0196(7) -0.0002(8) -0.0011(8) 0.0083(11)
C8 0.0653(18) 0.0256(11) 0.0214(11) -0.0001(9) -0.0022(12) -0.0041(12)
C2 0.0380(13) 0.0284(11) 0.0179(9) 0.0018(8) 0.0012(9) 0.0035(10)
C1 0.0420(14) 0.0315(12) 0.0204(10) -0.0019(9) -0.0006(10) 0.0099(11)
C4 0.0515(15) 0.0260(11) 0.0171(10) 0.0013(8) -0.0044(10) -0.0016(11)
C3 0.0487(14) 0.0272(11) 0.0182(10) -0.0027(8) 0.0014(9) 0.0066(11)
C6 0.0340(12) 0.0229(10) 0.0183(9) -0.0001(8) -0.0016(8) -0.0012(9)
C7 0.0372(12) 0.0285(11) 0.0147(9) 0.0012(8) -0.0006(9) 0.0019(10)
C5 0.0417(13) 0.0206(10) 0.0226(10) 0.0014(8) -0.0056(9) -0.0004(10)

loop_
_atom_type_symbol
_atom_type_description
_atom_type_scat_dispersion_real
_atom_type_scat_dispersion_imag
_atom_type_scat_source
C C 0.0181 0.0091 'International Tables Vol C Tables 4.2.6.8 and 6.1.1.4'
H H 0.0000 0.0000 'International Tables Vol C Tables 4.2.6.8 and 6.1.1.4'
N N 0.0311 0.0180 'International Tables Vol C Tables 4.2.6.8 and 6.1.1.4'
O O 0.0492 0.0322 'International Tables Vol C Tables 4.2.6.8 and 6.1.1.4'
P P 0.2955 0.4335 'International Tables Vol C Tables 4.2.6.8 and 6.1.1.4'
Zn Zn -1.5491 0.6778 'International Tables Vol C Tables 4.2.6.8 and 6.1.1.4'

loop_
_geom_angle_atom_site_label_1
_geom_angle_atom_site_label_2
_geom_angle_atom_site_label_3
_geom_angle
_geom_angle_site_symmetry_1
_geom_angle_site_symmetry_3
O3 Zn1 O1 115.66(8) 6_657 4_656
O3 Zn1 O2 106.24(7) 6_657 .
O1 Zn1 O2 100.49(9) 4_656 .
O3 Zn1 O4 117.17(8) 6_657 2_565
O1 Zn1 O4 118.05(8) 4_656 2_565
O2 Zn1 O4 93.78(8) . 2_565
O3 Zn1 O6 96.06(7) 6_657 2_565
O1 Zn1 O6 85.28(8) 4_656 2_565
O2 Zn1 O6 151.36(7) . 2_565
O4 Zn1 O6 59.51(8) 2_565 2_565
O3 Zn1 C8 109.42(7) 6_657 2_565
O1 Zn1 C8 102.48(9) 4_656 2_565
O2 Zn1 C8 122.76(9) . 2_565
O4 Zn1 C8 29.73(9) 2_565 2_565
O6 Zn1 C8 29.79(9) 2_565 2_565
O3 P1 O3 116.78(13) 4_556 .
O3 P1 C6 109.46(9) 4_556 4_556
O3 P1 C6 107.54(10) . 4_556
O3 P1 C6 107.54(10) 4_556 .
O3 P1 C6 109.46(9) . .
C6 P1 C6 105.49(15) 4_556 .
P1 O3 Zn1 128.71(10) . 6_567
C8 O6 Zn1 85.56(16) . 2_564
C1 O2 Zn1 129.69(17) . .
C1 O1 Zn1 138.58(17) . 4_656
C8 O4 Zn1 94.31(17) . 2_564
O4 C8 O6 120.6(2) . .
O4 C8 C4 120.3(3) . .
O6 C8 C4 119.1(2) . .
O4 C8 Zn1 55.97(13) . 2_564
O6 C8 Zn1 64.65(13) . 2_564
C4 C8 Zn1 175.37(19) . 2_564
C7 C2 C3 119.7(2) . .
C7 C2 C1 120.41(19) . .
C3 C2 C1 119.9(2) . .
O1 C1 O2 126.4(2) . .
O1 C1 C2 116.7(2) . .
O2 C1 C2 116.9(2) . .
C5 C4 C3 120.4(2) . .
C5 C4 C8 118.7(2) . .
C3 C4 C8 120.9(2) . .
C4 C3 C2 119.6(2) . .
C7 C6 C5 119.4(2) . .
C7 C6 P1 119.76(16) . .
C5 C6 P1 120.79(18) . .
C2 C7 C6 120.66(19) . .
C4 C5 C6 120.2(2) . .

loop_
_geom_bond_atom_site_label_1
_geom_bond_atom_site_label_2
_geom_bond_distance
_geom_bond_site_symmetry_2
Zn1 O3 1.9479(16) 6_657
Zn1 O1 1.962(2) 4_656
Zn1 O2 1.9813(17) .
Zn1 O4 2.0744(19) 2_565
Zn1 O6 2.2624(19) 2_565
Zn1 C8 2.496(2) 2_565
P1 O3 1.5114(17) 4_556
P1 O3 1.5114(16) .
P1 C6 1.794(2) 4_556
P1 C6 1.794(2) .
O3 Zn1 1.9479(16) 6_567
O6 C8 1.244(4) .
O6 Zn1 2.2625(19) 2_564
O2 C1 1.257(3) .
O1 C1 1.250(3) .
O1 Zn1 1.9622(19) 4_656
O4 C8 1.241(4) .
O4 Zn1 2.0744(19) 2_564
C8 C4 1.508(3) .
C8 Zn1 2.496(2) 2_564
C2 C7 1.387(3) .
C2 C3 1.403(3) .
C2 C1 1.501(3) .
C4 C5 1.384(4) .
C4 C3 1.392(4) .
C6 C7 1.391(3) .
C6 C5 1.398(3) .

loop_
_platon_squeeze_void_nr
_platon_squeeze_void_average_x
_platon_squeeze_void_average_y
_platon_squeeze_void_average_z
_platon_squeeze_void_volume
_platon_squeeze_void_count_electrons
_platon_squeeze_void_content
1 -0.142 0.283 0.135 1511 436 ' '
